data_2010728
loop_
_publ_author_name
'Cabaleiro, Santiago'
'Castro, Jes\'us'
'Romero, Jaime'
'Garc\'ia-V\'azquez, Jos\'e A.'
'Sousa, Antonio'

_publ_section_title
(2,2'-Bipyridine-\k^2^<i>N</i>)bis[<i>N</i>-(2-pyridyl-\k<i>N</i>)-<i>p</i>-toluenesulfonamido-\k<i>N</i>]zinc(II)
_journal_issue 3
_journal_name_full 'Acta Crystallographica Section C'
_journal_page_first 293
_journal_page_last 295
_journal_paper_doi 10.1107/S010827019901536X
_journal_volume 56
_journal_year 2000
_chemical_formula_iupac '[Zn (C12 H11 N2 O2 S)2 (C10 H8 N2 )]'
_chemical_formula_moiety 'C34 H30 N6 O4 S2 Zn'
_chemical_formula_sum 'C34 H30 N6 O4 S2 Zn'
_chemical_formula_weight 716.13
_chemical_name_systematic
;
 2,2'-bipyridine  bis{[(4-methylphenyl)
sulfonyl]-2-pyridyl-amide}zinc(II)
;
_space_group_IT_number 14
_symmetry_cell_setting monoclinic
_symmetry_space_group_name_Hall '-P 2yn'
_symmetry_space_group_name_H-M 'P 1 21/n 1'
_audit_creation_method SHELXL-97
_cell_angle_alpha 90.00
_cell_angle_beta 95.114(8)
_cell_angle_gamma 90.00
_cell_formula_units_Z 4
_cell_length_a 10.8157(7)
_cell_length_b 21.6466(6)
_cell_length_c 14.354(2)
_cell_measurement_reflns_used 25
_cell_measurement_temperature 293(2)
_cell_measurement_theta_max 45.2
_cell_measurement_theta_min 19.1
_cell_volume 3347.2(5)
_computing_cell_refinement 'CAD4 Express'
_computing_data_collection 'CAD4-Express  (Nonius, 1994)'
_computing_data_reduction 'HELENA (Spek, 1996)'
_computing_molecular_graphics 'ORTEP3 (Farrugia, 1998)'
_computing_publication_material SHELXL97
_computing_structure_refinement 'SHELXL97 (Sheldrick, 1997)'
_computing_structure_solution 'SHELXS97 (Sheldrick, 1997)'
_diffrn_ambient_temperature 293(2)
_diffrn_measured_fraction_theta_full .973
_diffrn_measured_fraction_theta_max .973
_diffrn_measurement_device_type 'CAD4 Enraf Nonius'
_diffrn_measurement_method \w-\q
_diffrn_radiation_monochromator graphite
_diffrn_radiation_source 'fine-focus sealed tube'
_diffrn_radiation_type CuK\a
_diffrn_radiation_wavelength 1.54184
_diffrn_reflns_av_R_equivalents .0386
_diffrn_reflns_av_sigmaI/netI .0528
_diffrn_reflns_limit_h_max 13
_diffrn_reflns_limit_h_min 0
_diffrn_reflns_limit_k_max 0
_diffrn_reflns_limit_k_min -27
_diffrn_reflns_limit_l_max 17
_diffrn_reflns_limit_l_min -18
_diffrn_reflns_number 7357
_diffrn_reflns_theta_full 75.93
_diffrn_reflns_theta_max 75.93
_diffrn_reflns_theta_min 3.71
_diffrn_standards_decay_% 0
_diffrn_standards_interval_count 200
_diffrn_standards_interval_time 3600
_diffrn_standards_number 3
_exptl_absorpt_coefficient_mu 2.576
_exptl_absorpt_correction_T_max .679
_exptl_absorpt_correction_T_min .610
_exptl_absorpt_correction_type psi-scan
_exptl_absorpt_process_details
;
 (North et al., 1968) and PLATON (Spek, 1998)
;
_exptl_crystal_colour colourless
_exptl_crystal_density_diffrn 1.421
_exptl_crystal_density_method 'not measured'
_exptl_crystal_description Block
_exptl_crystal_F_000 1480
_exptl_crystal_size_max .30
_exptl_crystal_size_mid .20
_exptl_crystal_size_min .15
_refine_diff_density_max .483
_refine_diff_density_min -.380
_refine_ls_extinction_coef .00124(11)
_refine_ls_extinction_method 'SHELXL97 (Sheldrick, 1997)'
_refine_ls_goodness_of_fit_ref 1.018
_refine_ls_hydrogen_treatment constr
_refine_ls_matrix_type full
_refine_ls_number_parameters 427
_refine_ls_number_reflns 6986
_refine_ls_number_restraints 0
_refine_ls_restrained_S_all 1.018
_refine_ls_R_factor_all .0946
_refine_ls_R_factor_gt .0443
_refine_ls_shift/su_max .001
_refine_ls_shift/su_mean .000
_refine_ls_structure_factor_coef Fsqd
_refine_ls_weighting_details 'w = 1/[\s^2^(Fo^2^)+(0.0693P)^2^+0.9056P] where P=(Fo^2^+2Fc^2^)/3'
_refine_ls_weighting_scheme calc
_refine_ls_wR_factor_ref .1365
_reflns_number_gt 4479
_reflns_number_total 6986
_reflns_threshold_expression I>2\s(I)
_cod_data_source_file jz1373.cif
_cod_data_source_block I
_cod_depositor_comments
;
The following automatic conversions were performed:

'_geom_hbond_publ_flag' value 'Y' changed to 'y' according to
/home/saulius/struct/CIF-dictionaries/cif_core.dic dictionary named
'cif_core.dic' version 2.4.1 from 2010-06-29 (12 times).

Automatic conversion script
Id: cif_fix_values 1715 2011-07-08 13:25:40Z adriana 

The following automatic conversions were performed:

'_refine_ls_weighting_scheme' value 'calc w =
1/[\s^2^(Fo^2^)+(0.0693P)^2^+0.9056P] where P=(Fo^2^+2Fc^2^)/3' was
changed to 'calc'. New tag '_refine_ls_weighting_details' was
created. The value of the new tag was set to 'w =
1/[\s^2^(Fo^2^)+(0.0693P)^2^+0.9056P] where P=(Fo^2^+2Fc^2^)/3'.

Automatic conversion script
Id: cif_fix_values 3143 2015-03-26 13:38:13Z robertas 
;
_cod_original_cell_volume 3347.3(5)
_cod_original_sg_symbol_H-M 'P 21/n'
_cod_database_code 2010728
_cod_database_fobs_code 2010728

loop_
_symmetry_equiv_pos_as_xyz
'x, y, z'
'-x+1/2, y+1/2, -z+1/2'
'-x, -y, -z'
'x-1/2, -y-1/2, z-1/2'

loop_
_atom_site_label
_atom_site_fract_x
_atom_site_fract_y
_atom_site_fract_z
_atom_site_U_iso_or_equiv
_atom_site_adp_type
_atom_site_calc_flag
_atom_site_refinement_flags
_atom_site_occupancy
_atom_site_disorder_assembly
_atom_site_disorder_group
_atom_site_type_symbol
Zn .86020(4) .63768(2) .31084(3) .04617(14) Uani d . 1 . . Zn
S1 1.06592(8) .77267(4) .21262(6) .0564(2) Uani d . 1 . . S
O11 1.1379(3) .82034(12) .2620(2) .0786(8) Uani d . 1 . . O
O12 .9607(2) .79283(14) .15122(19) .0785(8) Uani d . 1 . . O
S2 1.01866(8) .48652(4) .28286(7) .0576(2) Uani d . 1 . . S
O21 1.0251(3) .47998(15) .38255(19) .0855(9) Uani d . 1 . . O
O22 .9826(3) .43263(11) .2285(2) .0865(9) Uani d . 1 . . O
N11 1.0121(2) .65668(11) .39838(17) .0440(6) Uani d . 1 . . N
N12 1.0152(2) .72193(12) .27819(17) .0487(6) Uani d . 1 . . N
C11 1.0559(4) .63081(17) .4793(2) .0588(9) Uani d . 1 . . C
H11 1.0101 .5995 .5042 .071 Uiso calc R 1 . . H
C12 1.1649(4) .6485(2) .5266(3) .0701(11) Uani d . 1 . . C
H12 1.1945 .6291 .5820 .084 Uiso calc R 1 . . H
C13 1.2305(4) .6964(2) .4896(3) .0673(10) Uani d . 1 . . C
H13 1.3043 .7102 .5210 .081 Uiso calc R 1 . . H
C14 1.1869(3) .72348(16) .4071(2) .0552(8) Uani d . 1 . . C
H14 1.2310 .7554 .3822 .066 Uiso calc R 1 . . H
C15 1.0759(3) .70291(14) .3606(2) .0427(7) Uani d . 1 . . C
C16 1.1673(3) .73517(18) .1400(2) .0586(9) Uani d . 1 . . C
C17 1.1277(4) .6833(2) .0908(3) .0766(12) Uani d . 1 . . C
H17 1.0496 .6669 .0978 .092 Uiso calc R 1 . . H
C18 1.2043(5) .6554(2) .0309(3) .0932(14) Uani d . 1 . . C
H18 1.1766 .6202 -.0019 .112 Uiso calc R 1 . . H
C19 1.3208(5) .6784(3) .0184(3) .0912(15) Uani d . 1 . . C
C110 1.3574(4) .7297(3) .0676(4) .0959(16) Uani d . 1 . . C
H110 1.4357 .7459 .0606 .115 Uiso calc R 1 . . H
C111 1.2830(4) .7591(2) .1280(3) .0806(12) Uani d . 1 . . C
H111 1.3109 .7945 .1600 .097 Uiso calc R 1 . . H
C112 1.4026(6) .6466(3) -.0470(4) .138(3) Uani d . 1 . . C
H11A 1.4496 .6769 -.0775 .207 Uiso calc R 1 . . H
H11B 1.3518 .6236 -.0932 .207 Uiso calc R 1 . . H
H11C 1.4583 .6189 -.0119 .207 Uiso calc R 1 . . H
N21 .8292(2) .61491(12) .16982(17) .0450(6) Uani d . 1 . . N
N22 .9325(3) .54432(12) .25828(18) .0504(6) Uani d . 1 . . N
C21 .7752(3) .63849(17) .0899(2) .0592(9) Uani d . 1 . . C
H21 .7359 .6766 .0916 .071 Uiso calc R 1 . . H
C22 .7759(4) .6088(2) .0066(3) .0776(12) Uani d . 1 . . C
H22 .7377 .6261 -.0480 .093 Uiso calc R 1 . . H
C23 .8348(4) .5523(2) .0052(3) .0874(14) Uani d . 1 . . C
H23 .8372 .5313 -.0511 .105 Uiso calc R 1 . . H
C24 .8896(4) .5271(2) .0856(3) .0716(11) Uani d . 1 . . C
H24 .9287 .4889 .0845 .086 Uiso calc R 1 . . H
C25 .8862(3) .55931(15) .1693(2) .0484(7) Uani d . 1 . . C
C26 1.1695(3) .50495(15) .2542(2) .0483(7) Uani d . 1 . . C
C27 1.2504(3) .45805(17) .2356(2) .0549(8) Uani d . 1 . . C
H27 1.2243 .4171 .2359 .066 Uiso calc R 1 . . H
C28 1.3692(3) .4721(2) .2169(2) .0641(10) Uani d . 1 . . C
H28 1.4228 .4402 .2042 .077 Uiso calc R 1 . . H
C29 1.4117(4) .5325(2) .2162(3) .0677(10) Uani d . 1 . . C
C210 1.3304(4) .5786(2) .2365(3) .0748(11) Uani d . 1 . . C
H210 1.3572 .6194 .2374 .090 Uiso calc R 1 . . H
C211 1.2103(4) .56568(17) .2553(3) .0657(10) Uani d . 1 . . C
H211 1.1569 .5975 .2686 .079 Uiso calc R 1 . . H
C212 1.5429(4) .5466(3) .1943(4) .1020(17) Uani d . 1 . . C
H21A 1.5534 .5905 .1894 .153 Uiso calc R 1 . . H
H21B 1.5583 .5274 .1361 .153 Uiso calc R 1 . . H
H21C 1.6004 .5307 .2434 .153 Uiso calc R 1 . . H
N31 .7220(2) .70561(12) .31843(18) .0486(6) Uani d . 1 . . N
N32 .7424(2) .59677(12) .40280(18) .0483(6) Uani d . 1 . . N
C31 .7137(4) .75811(17) .2697(3) .0618(9) Uani d . 1 . . C
H31 .7755 .7673 .2307 .074 Uiso calc R 1 . . H
C32 .6178(4) .79907(19) .2747(3) .0770(12) Uani d . 1 . . C
H32 .6142 .8352 .2394 .092 Uiso calc R 1 . . H
C33 .5276(4) .7857(2) .3327(3) .0881(14) Uani d . 1 . . C
H33 .4617 .8128 .3375 .106 Uiso calc R 1 . . H
C34 .5353(4) .73187(19) .3839(3) .0746(12) Uani d . 1 . . C
H34 .4750 .7223 .4238 .090 Uiso calc R 1 . . H
C35 .5743(3) .61491(19) .4954(2) .0606(9) Uani d . 1 . . C
H35 .5108 .6405 .5120 .073 Uiso calc R 1 . . H
C36 .5956(4) .55891(19) .5385(2) .0653(10) Uani d . 1 . . C
H36 .5460 .5460 .5845 .078 Uiso calc R 1 . . H
C37 .6898(4) .52225(19) .5137(3) .0663(10) Uani d . 1 . . C
H37 .7048 .4841 .5424 .080 Uiso calc R 1 . . H
C38 .7620(3) .54237(17) .4460(2) .0599(9) Uani d . 1 . . C
H38 .8267 .5175 .4296 .072 Uiso calc R 1 . . H
C39 .6495(3) .63294(15) .4259(2) .0479(7) Uani d . 1 . . C
C310 .6341(3) .69209(15) .3753(2) .0498(7) Uani d . 1 . . C

loop_
_atom_site_aniso_label
_atom_site_aniso_U_11
_atom_site_aniso_U_22
_atom_site_aniso_U_33
_atom_site_aniso_U_12
_atom_site_aniso_U_13
_atom_site_aniso_U_23
Zn .0440(2) .0516(3) .0436(2) .00204(19) .00753(16) -.00034(19)
S1 .0548(5) .0567(5) .0582(5) -.0068(4) .0075(4) .0169(4)
O11 .095(2) .0531(15) .089(2) -.0250(15) .0133(16) .0048(14)
O12 .0586(16) .102(2) .0757(17) .0103(15) .0084(13) .0426(16)
S2 .0565(5) .0494(5) .0687(6) .0025(4) .0154(4) .0154(4)
O21 .0732(18) .114(2) .0730(17) .0265(17) .0280(14) .0503(17)
O22 .0753(19) .0416(14) .142(3) -.0106(13) .0084(19) -.0008(15)
N11 .0493(14) .0421(13) .0417(13) -.0006(11) .0099(11) .0044(10)
N12 .0483(15) .0559(16) .0416(14) -.0081(13) .0022(11) .0074(12)
C11 .065(2) .062(2) .0507(18) .0076(18) .0084(16) .0133(16)
C12 .074(3) .089(3) .0469(19) .019(2) .0021(18) .0081(19)
C13 .058(2) .090(3) .052(2) .004(2) -.0069(17) -.012(2)
C14 .0506(19) .059(2) .0550(19) -.0099(16) .0000(15) -.0039(16)
C15 .0460(17) .0408(15) .0420(16) -.0017(13) .0072(13) -.0036(12)
C16 .053(2) .070(2) .0530(19) -.0063(17) .0079(15) .0170(17)
C17 .072(3) .082(3) .078(3) -.013(2) .024(2) .004(2)
C18 .108(4) .089(3) .086(3) .002(3) .024(3) -.002(3)
C19 .090(4) .108(4) .081(3) .017(3) .035(3) .025(3)
C110 .066(3) .118(4) .109(4) .002(3) .039(3) .026(3)
C111 .063(2) .091(3) .089(3) -.018(2) .015(2) .015(3)
C112 .139(5) .166(6) .119(5) .059(5) .069(4) .025(4)
N21 .0425(14) .0459(14) .0473(14) -.0011(11) .0083(11) .0003(11)
N22 .0545(16) .0510(15) .0465(14) .0070(13) .0095(12) .0009(12)
C21 .059(2) .061(2) .058(2) .0075(18) .0053(16) .0087(17)
C22 .081(3) .100(3) .051(2) .017(3) .0006(19) .005(2)
C23 .101(3) .109(4) .051(2) .027(3) -.003(2) -.023(2)
C24 .077(3) .075(3) .062(2) .019(2) .003(2) -.019(2)
C25 .0454(17) .0494(18) .0512(18) -.0033(14) .0093(14) -.0044(14)
C26 .060(2) .0448(17) .0413(16) .0015(15) .0103(14) .0042(13)
C27 .061(2) .0514(19) .0524(19) .0090(16) .0055(16) -.0049(15)
C28 .056(2) .080(3) .057(2) .015(2) .0079(17) -.0042(19)
C29 .059(2) .093(3) .052(2) -.008(2) .0090(17) .003(2)
C210 .071(3) .060(2) .097(3) -.013(2) .025(2) .003(2)
C211 .073(3) .0446(19) .083(3) .0013(18) .024(2) .0018(18)
C212 .062(3) .144(5) .102(4) -.021(3) .024(2) -.002(3)
N31 .0480(15) .0497(15) .0493(15) .0004(12) .0111(12) -.0009(12)
N32 .0453(14) .0518(15) .0489(14) -.0004(12) .0102(12) .0032(12)
C31 .067(2) .055(2) .066(2) .0086(18) .0173(18) .0109(17)
C32 .089(3) .060(2) .086(3) .021(2) .024(2) .016(2)
C33 .082(3) .073(3) .113(4) .034(2) .033(3) .012(3)
C34 .069(3) .067(2) .093(3) .016(2) .036(2) .009(2)
C35 .058(2) .076(2) .0503(19) -.0033(18) .0181(16) -.0031(17)
C36 .065(2) .084(3) .0482(19) -.011(2) .0130(17) .0106(19)
C37 .066(2) .073(2) .060(2) -.004(2) .0034(18) .0218(19)
C38 .059(2) .059(2) .063(2) .0029(17) .0092(17) .0147(17)
C39 .0451(16) .0551(19) .0442(16) -.0043(15) .0077(13) -.0082(14)
C310 .0485(18) .0503(18) .0523(18) .0011(15) .0127(14) -.0044(14)

loop_
_atom_type_symbol
_atom_type_description
_atom_type_scat_dispersion_real
_atom_type_scat_dispersion_imag
_atom_type_scat_source
C C .0181 .0091 'International Tables Vol C Tables 4.2.6.8 and 6.1.1.4'
H H .0000 .0000 'International Tables Vol C Tables 4.2.6.8 and 6.1.1.4'
N N .0311 .0180 'International Tables Vol C Tables 4.2.6.8 and 6.1.1.4'
O O .0492 .0322 'International Tables Vol C Tables 4.2.6.8 and 6.1.1.4'
S S .3331 .5567 'International Tables Vol C Tables 4.2.6.8 and 6.1.1.4'
Zn Zn -1.5491 .6778 'International Tables Vol C Tables 4.2.6.8 and 6.1.1.4'

loop_
_geom_angle_atom_site_label_1
_geom_angle_atom_site_label_2
_geom_angle_atom_site_label_3
_geom_angle
_geom_angle_publ_flag
N11 Zn N21 134.82(10) y
N11 Zn N31 111.56(10) y
N21 Zn N31 99.32(10) y
N11 Zn N32 101.51(10) y
N21 Zn N32 117.07(10) y
N31 Zn N32 77.86(10) y
N11 Zn N22 95.78(10) y
N21 Zn N22 60.44(10) y
N31 Zn N22 152.52(10) y
N32 Zn N22 94.46(10) y
N11 Zn N12 57.09(9) y
N21 Zn N12 92.43(9) y
N31 Zn N12 89.52(10) y
N32 Zn N12 149.25(9) y
N22 Zn N12 108.51(9) y
O11 S1 O12 116.48(19) ?
O11 S1 N12 114.02(15) ?
O12 S1 N12 106.15(15) ?
O11 S1 C16 106.34(18) ?
O12 S1 C16 105.92(17) ?
N12 S1 C16 107.32(16) ?
O21 S2 O22 116.7(2) ?
O21 S2 N22 106.02(16) ?
O22 S2 N22 113.25(16) ?
O21 S2 C26 106.93(16) ?
O22 S2 C26 105.61(16) ?
N22 S2 C26 107.95(15) ?
C11 N11 C15 120.2(3) ?
C11 N11 Zn 131.3(2) ?
C15 N11 Zn 108.43(19) ?
C15 N12 S1 124.2(2) ?
C15 N12 Zn 84.16(17) ?
S1 N12 Zn 151.38(15) ?
N11 C11 C12 122.7(3) ?
N11 C11 H11 118.7 ?
C12 C11 H11 118.7 ?
C11 C12 C13 117.9(3) ?
C11 C12 H12 121.1 ?
C13 C12 H12 121.1 ?
C14 C13 C12 120.2(4) ?
C14 C13 H13 119.9 ?
C12 C13 H13 119.9 ?
C13 C14 C15 119.6(3) ?
C13 C14 H14 120.2 ?
C15 C14 H14 120.2 ?
N11 C15 N12 110.3(3) ?
N11 C15 C14 119.4(3) ?
N12 C15 C14 130.3(3) ?
C17 C16 C111 119.1(4) ?
C17 C16 S1 119.6(3) ?
C111 C16 S1 121.1(3) ?
C16 C17 C18 119.9(4) ?
C16 C17 H17 120.0 ?
C18 C17 H17 120.0 ?
C19 C18 C17 121.7(5) ?
C19 C18 H18 119.1 ?
C17 C18 H18 119.1 ?
C110 C19 C18 117.1(5) ?
C110 C19 C112 122.5(5) ?
C18 C19 C112 120.4(6) ?
C19 C110 C111 122.8(5) ?
C19 C110 H110 118.6 ?
C111 C110 H110 118.6 ?
C16 C111 C110 119.3(5) ?
C16 C111 H111 120.4 ?
C110 C111 H111 120.4 ?
C19 C112 H11A 109.5 ?
C19 C112 H11B 109.5 ?
H11A C112 H11B 109.5 ?
C19 C112 H11C 109.5 ?
H11A C112 H11C 109.5 ?
H11B C112 H11C 109.5 ?
C21 N21 C25 119.9(3) ?
C21 N21 Zn 139.7(2) ?
C25 N21 Zn 100.5(2) ?
C25 N22 S2 123.7(2) ?
C25 N22 Zn 89.49(19) ?
S2 N22 Zn 145.77(16) ?
N21 C21 C22 122.5(4) ?
N21 C21 H21 118.7 ?
C22 C21 H21 118.7 ?
C21 C22 C23 118.1(4) ?
C21 C22 H22 121.0 ?
C23 C22 H22 121.0 ?
C24 C23 C22 120.6(4) ?
C24 C23 H23 119.7 ?
C22 C23 H23 119.7 ?
C23 C24 C25 119.1(4) ?
C23 C24 H24 120.4 ?
C25 C24 H24 120.4 ?
N21 C25 N22 109.6(3) ?
N21 C25 C24 119.8(3) ?
N22 C25 C24 130.6(3) ?
C27 C26 C211 119.5(3) ?
C27 C26 S2 119.6(3) ?
C211 C26 S2 120.8(3) ?
C28 C27 C26 119.7(3) ?
C28 C27 H27 120.1 ?
C26 C27 H27 120.1 ?
C27 C28 C29 121.9(4) ?
C27 C28 H28 119.1 ?
C29 C28 H28 119.1 ?
C210 C29 C28 117.6(4) ?
C210 C29 C212 121.8(4) ?
C28 C29 C212 120.6(4) ?
C29 C210 C211 121.7(4) ?
C29 C210 H210 119.2 ?
C211 C210 H210 119.2 ?
C210 C211 C26 119.6(4) ?
C210 C211 H211 120.2 ?
C26 C211 H211 120.2 ?
C29 C212 H21A 109.5 ?
C29 C212 H21B 109.5 ?
H21A C212 H21B 109.5 ?
C29 C212 H21C 109.5 ?
H21A C212 H21C 109.5 ?
H21B C212 H21C 109.5 ?
C31 N31 C310 119.2(3) ?
C31 N31 Zn 125.6(2) ?
C310 N31 Zn 115.1(2) ?
C38 N32 C39 119.4(3) ?
C38 N32 Zn 125.4(2) ?
C39 N32 Zn 114.7(2) ?
N31 C31 C32 122.6(3) ?
N31 C31 H31 118.7 ?
C32 C31 H31 118.7 ?
C33 C32 C31 118.6(4) ?
C33 C32 H32 120.7 ?
C31 C32 H32 120.7 ?
C32 C33 C34 119.4(4) ?
C32 C33 H33 120.3 ?
C34 C33 H33 120.3 ?
C33 C34 C310 119.3(4) ?
C33 C34 H34 120.4 ?
C310 C34 H34 120.4 ?
C36 C35 C39 119.0(4) ?
C36 C35 H35 120.5 ?
C39 C35 H35 120.5 ?
C37 C36 C35 119.7(3) ?
C37 C36 H36 120.1 ?
C35 C36 H36 120.1 ?
C36 C37 C38 119.1(4) ?
C36 C37 H37 120.5 ?
C38 C37 H37 120.5 ?
N32 C38 C37 122.1(4) ?
N32 C38 H38 119.0 ?
C37 C38 H38 119.0 ?
N32 C39 C35 120.7(3) ?
N32 C39 C310 116.1(3) ?
C35 C39 C310 123.2(3) ?
N31 C310 C34 120.9(3) ?
N31 C310 C39 115.8(3) ?
C34 C310 C39 123.4(3) ?

loop_
_geom_bond_atom_site_label_1
_geom_bond_atom_site_label_2
_geom_bond_site_symmetry_2
_geom_bond_distance
_geom_bond_publ_flag
Zn N11 . 2.020(3) y
Zn N21 . 2.082(3) y
Zn N31 . 2.106(3) y
Zn N32 . 2.109(3) y
Zn N22 . 2.317(3) y
Zn N12 . 2.549(3) y
S1 O11 . 1.440(3) ?
S1 O12 . 1.443(3) ?
S1 N12 . 1.576(3) y
S1 C16 . 1.775(4) y
S2 O21 . 1.434(3) ?
S2 O22 . 1.438(3) ?
S2 N22 . 1.581(3) y
S2 C26 . 1.763(3) y
N11 C11 . 1.337(4) ?
N11 C15 . 1.356(4) ?
N12 C15 . 1.364(4) ?
C11 C12 . 1.362(5) ?
C11 H11 . .9300 ?
C12 C13 . 1.389(6) ?
C12 H12 . .9300 ?
C13 C14 . 1.366(5) ?
C13 H13 . .9300 ?
C14 C15 . 1.394(4) ?
C14 H14 . .9300 ?
C16 C17 . 1.375(6) ?
C16 C111 . 1.379(5) ?
C17 C18 . 1.386(6) ?
C17 H17 . .9300 ?
C18 C19 . 1.381(7) ?
C18 H18 . .9300 ?
C19 C110 . 1.355(7) ?
C19 C112 . 1.513(6) ?
C110 C111 . 1.388(6) ?
C110 H110 . .9300 ?
C111 H111 . .9300 ?
C112 H11A . .9600 ?
C112 H11B . .9600 ?
C112 H11C . .9600 ?
N21 C21 . 1.341(4) ?
N21 C25 . 1.353(4) ?
N22 C25 . 1.369(4) ?
C21 C22 . 1.358(5) ?
C21 H21 . .9300 ?
C22 C23 . 1.381(6) ?
C22 H22 . .9300 ?
C23 C24 . 1.364(6) ?
C23 H23 . .9300 ?
C24 C25 . 1.393(5) ?
C24 H24 . .9300 ?
C26 C27 . 1.381(5) ?
C26 C211 . 1.386(5) ?
C27 C28 . 1.371(5) ?
C27 H27 . .9300 ?
C28 C29 . 1.387(6) ?
C28 H28 . .9300 ?
C29 C210 . 1.377(6) ?
C29 C212 . 1.512(5) ?
C210 C211 . 1.379(5) ?
C210 H210 . .9300 ?
C211 H211 . .9300 ?
C212 H21A . .9600 ?
C212 H21B . .9600 ?
C212 H21C . .9600 ?
N31 C31 . 1.333(4) ?
N31 C310 . 1.340(4) ?
N32 C38 . 1.339(4) ?
N32 C39 . 1.339(4) ?
C31 C32 . 1.371(5) ?
C31 H31 . .9300 ?
C32 C33 . 1.369(6) ?
C32 H32 . .9300 ?
C33 C34 . 1.376(6) ?
C33 H33 . .9300 ?
C34 C310 . 1.386(5) ?
C34 H34 . .9300 ?
C35 C36 . 1.371(5) ?
C35 C39 . 1.397(4) ?
C35 H35 . .9300 ?
C36 C37 . 1.363(5) ?
C36 H36 . .9300 ?
C37 C38 . 1.372(5) ?
C37 H37 . .9300 ?
C38 H38 . .9300 ?
C39 C310 . 1.474(5) ?

loop_
_geom_hbond_atom_site_label_D
_geom_hbond_atom_site_label_H
_geom_hbond_atom_site_label_A
_geom_hbond_site_symmetry_A
_geom_hbond_distance_DH
_geom_hbond_distance_HA
_geom_hbond_distance_DA
_geom_hbond_angle_DHA
_geom_hbond_publ_flag
C11 H11 O21 3_766 .93 2.42 3.281(4) 153.9 y
C13 H13 O12 4_676 .93 2.41 3.257(5) 151.8 y
C14 H14 O11 . .93 2.38 2.970(5) 121.3 y
C111 H111 O11 . .93 2.54 2.908(6) 104.1 y
C24 H24 O22 . .93 2.42 3.005(5) 120.5 y
C27 H27 O11 2_745 .93 2.57 3.216(4) 126.9 y
C27 H27 O22 . .93 2.63 2.941(5) 100.3 y
C28 H28 O11 2_745 .93 2.73 3.301(5) 120.4 y
C31 H31 O12 . .93 2.46 3.377(5) 170.8 y
C32 H32 O22 2_655 .93 2.42 3.087(5) 128.9 y
C33 H33 O22 2_655 .93 2.84 3.298(5) 111.3 ?
C35 H35 O12 4_576 .93 2.56 3.316(4) 138.5 y
C38 H38 O21 . .93 2.44 3.348(5) 163.9 y
